data_7219495
loop_
_publ_author_name
'Cowell, Joseph'
'Abualnaja, Matokah'
'Morton, Stephanie'
'Linder, Ruth'
'Buckingham, Faye'
'Waddell, Paul G.'
'Probert, Michael R.'
'Hall, Michael J.'

_publ_section_title
;
 Diastereoselective synthesis of functionalised carbazoles via a
 sequential Diels--Alder/ene reaction strategy
;
_journal_issue 21
_journal_name_full 'RSC Adv.'
_journal_page_first 16125
_journal_paper_doi 10.1039/C5RA00499C
_journal_volume 5
_journal_year 2015
_chemical_formula_moiety 'C33 H25 N7 O6 S'
_chemical_formula_sum 'C33 H25 N7 O6 S'
_chemical_formula_weight 647.66
_chemical_name_systematic
6-(3,5-dioxo-4-phenyl-1,2,4-triazolidin-1-yl)-2-phenyl-11-tosyl-5,6-dihydro-[1,2,4]triazolo[1',2':1,2]pyridazino[3,4-b]indole-1,3(2H,11H)-dione
_space_group_crystal_system monoclinic
_space_group_IT_number 14
_space_group_name_Hall '-P 2ybc'
_space_group_name_H-M_alt 'P 1 21/c 1'
_symmetry_space_group_name_Hall '-P 2ybc'
_symmetry_space_group_name_H-M 'P 1 21/c 1'
_atom_sites_solution_hydrogens mixed
_atom_sites_solution_primary direct
_audit_creation_date 2014-05-19
_audit_creation_method
;
Olex2 1.2-alpha
(compiled 2014.03.20 svn.r2918 for OlexSys, GUI svn.r4816)
;
_audit_update_record
;
2014-12-18 deposited with the CCDC.
2015-01-16 downloaded from the CCDC.
;
_cell_angle_alpha 90
_cell_angle_beta 100.991(2)
_cell_angle_gamma 90
_cell_formula_units_Z 4
_cell_length_a 13.1236(3)
_cell_length_b 20.8432(5)
_cell_length_c 12.0391(2)
_cell_measurement_reflns_used 7905
_cell_measurement_temperature 150.00(10)
_cell_measurement_theta_max 66.0850
_cell_measurement_theta_min 3.3860
_cell_volume 3232.74(12)
_computing_cell_refinement
;
CrysAlisPro, Agilent Technologies,
Version 1.171.36.32 (release 02-08-2013 CrysAlis171 .NET)
(compiled Aug  2 2013,16:46:58)
;
_computing_data_collection
;
CrysAlisPro, Agilent Technologies,
Version 1.171.36.32 (release 02-08-2013 CrysAlis171 .NET)
(compiled Aug  2 2013,16:46:58)
;
_computing_data_reduction
;
CrysAlisPro, Agilent Technologies,
Version 1.171.36.32 (release 02-08-2013 CrysAlis171 .NET)
(compiled Aug  2 2013,16:46:58)
;
_computing_molecular_graphics 'Olex2 (Dolomanov et al., 2009)'
_computing_publication_material 'Olex2 (Dolomanov et al., 2009)'
_computing_structure_refinement 'XL (Sheldrick, 2008)'
_computing_structure_solution 'XT (Sheldrick, 2008)'
_diffrn_ambient_temperature 150.00(10)
_diffrn_detector_area_resol_mean 10.3968
_diffrn_measured_fraction_theta_full 0.965
_diffrn_measured_fraction_theta_max 0.996
_diffrn_measurement_device_type 'Xcalibur, Atlas, Gemini ultra'
_diffrn_measurement_method '\w scans'
_diffrn_orient_matrix_UB_11 -0.0936454000
_diffrn_orient_matrix_UB_12 -0.0040772000
_diffrn_orient_matrix_UB_13 -0.0987299000
_diffrn_orient_matrix_UB_21 0.0358684000
_diffrn_orient_matrix_UB_22 0.0620523000
_diffrn_orient_matrix_UB_23 -0.0507830000
_diffrn_orient_matrix_UB_31 0.0650071000
_diffrn_orient_matrix_UB_32 -0.0400248000
_diffrn_orient_matrix_UB_33 -0.0683558000
_diffrn_radiation_monochromator mirror
_diffrn_radiation_type CuK\a
_diffrn_radiation_wavelength 1.54184
_diffrn_reflns_av_R_equivalents 0.0383
_diffrn_reflns_av_unetI/netI 0.0297
_diffrn_reflns_Laue_measured_fraction_full 0.965
_diffrn_reflns_Laue_measured_fraction_max 0.996
_diffrn_reflns_limit_h_max 15
_diffrn_reflns_limit_h_min -14
_diffrn_reflns_limit_k_max 24
_diffrn_reflns_limit_k_min -24
_diffrn_reflns_limit_l_max 10
_diffrn_reflns_limit_l_min -14
_diffrn_reflns_number 23327
_diffrn_reflns_point_group_measured_fraction_full 0.965
_diffrn_reflns_point_group_measured_fraction_max 0.996
_diffrn_reflns_theta_full 67.684
_diffrn_reflns_theta_max 66.247
_diffrn_reflns_theta_min 3.431
_diffrn_source 'Enhance Ultra (Cu) X-ray Source'
_exptl_absorpt_coefficient_mu 1.360
_exptl_absorpt_correction_T_max 1.00000
_exptl_absorpt_correction_T_min 0.92025
_exptl_absorpt_correction_type multi-scan
_exptl_absorpt_process_details
;
CrysAlisPro, Agilent Technologies,
Version 1.171.36.32 (release 02-08-2013 CrysAlis171 .NET)
(compiled Aug  2 2013,16:46:58)
Empirical absorption correction using spherical harmonics,
 implemented in SCALE3 ABSPACK scaling algorithm.
;
_exptl_crystal_colour 'clear light colourless'
_exptl_crystal_colour_lustre clear
_exptl_crystal_colour_modifier light
_exptl_crystal_colour_primary colourless
_exptl_crystal_density_diffrn 1.331
_exptl_crystal_description needle
_exptl_crystal_F_000 1344
_exptl_crystal_size_max 0.25
_exptl_crystal_size_mid 0.1
_exptl_crystal_size_min 0.06
_refine_diff_density_max 0.355
_refine_diff_density_min -0.365
_refine_diff_density_rms 0.042
_refine_ls_extinction_method none
_refine_ls_goodness_of_fit_ref 1.036
_refine_ls_hydrogen_treatment mixed
_refine_ls_matrix_type full
_refine_ls_number_parameters 428
_refine_ls_number_reflns 5646
_refine_ls_number_restraints 0
_refine_ls_restrained_S_all 1.036
_refine_ls_R_factor_all 0.0464
_refine_ls_R_factor_gt 0.0357
_refine_ls_shift/su_max 0.001
_refine_ls_shift/su_mean 0.000
_refine_ls_structure_factor_coef Fsqd
_refine_ls_weighting_details 'w=1/[\s^2^(Fo^2^)+(0.0445P)^2^+1.0584P] where P=(Fo^2^+2Fc^2^)/3'
_refine_ls_weighting_scheme calc
_refine_ls_wR_factor_gt 0.0863
_refine_ls_wR_factor_ref 0.0927
_reflns_Friedel_coverage 0.000
_reflns_number_gt 4665
_reflns_number_total 5646
_reflns_threshold_expression 'I > 2\s(I)'
_cod_data_source_file c5ra00499c2.cif
_cod_data_source_block mjh140002
_cod_original_cell_volume 3232.74(13)
_cod_database_code 7219495
_shelxl_version_number 2013-4
_chemical_oxdiff_formula 'C33 H25 N7 O6 S1'
_shelx_space_group_comment
;
The symmetry employed for this shelxl refinement is uniquely defined
by the following loop, which should always be used as a source of
symmetry information in preference to the above space-group names.
They are only intended as comments.
;
_reflns_odcompleteness_completeness 98.81
_reflns_odcompleteness_iscentric 1
_reflns_odcompleteness_theta 66.49
_olex2_refinement_description
;
1. Fixed Uiso
 At 1.2 times of:
  All C(H) groups, All C(H,H) groups, All N(H) groups
 At 1.5 times of:
  All C(H,H,H) groups
2.a Ternary CH refined with riding coordinates:
 C8(H8)
2.b Secondary CH2 refined with riding coordinates:
 C9(H9A,H9B)
2.c Aromatic/amide H refined with riding coordinates:
 C2(H2), C3(H3), C4(H4), C5(H5), C16(H16), C17(H17), C18(H18), C19(H19),
 C20(H20), C22(H22), C23(H23), C24(H24), C25(H25), C26(H26), C28(H28), C29(H29),
  C31(H31), C32(H32)
2.d Idealised Me refined as rotating group:
 C33(H33A,H33B,H33C)
;

loop_
_space_group_symop_operation_xyz
'x, y, z'
'-x, y+1/2, -z+1/2'
'-x, -y, -z'
'x, -y-1/2, z-1/2'

loop_
_atom_site_label
_atom_site_type_symbol
_atom_site_fract_x
_atom_site_fract_y
_atom_site_fract_z
_atom_site_U_iso_or_equiv
_atom_site_adp_type
_atom_site_occupancy
_atom_site_site_symmetry_order
_atom_site_calc_flag
_atom_site_refinement_flags_posn
S1 S 0.85569(3) 0.78263(2) 0.70846(3) 0.02268(11) Uani 1 1 d .
O1 O 0.47498(9) 0.78249(6) 0.25233(10) 0.0302(3) Uani 1 1 d .
O2 O 0.61621(10) 0.85176(6) 0.61044(10) 0.0288(3) Uani 1 1 d .
O3 O 0.43028(9) 0.56865(6) 0.31491(11) 0.0327(3) Uani 1 1 d .
O4 O 0.27947(10) 0.73404(6) 0.47585(10) 0.0330(3) Uani 1 1 d .
O5 O 0.83718(9) 0.82875(6) 0.61999(10) 0.0281(3) Uani 1 1 d .
O6 O 0.86731(9) 0.80218(6) 0.82377(10) 0.0283(3) Uani 1 1 d .
N1 N 0.75235(10) 0.73208(7) 0.68529(11) 0.0224(3) Uani 1 1 d .
N2 N 0.61018(11) 0.74616(7) 0.38907(11) 0.0229(3) Uani 1 1 d .
N3 N 0.53604(11) 0.83697(7) 0.42185(11) 0.0244(3) Uani 1 1 d .
N4 N 0.65898(11) 0.76875(7) 0.49809(11) 0.0222(3) Uani 1 1 d .
N5 N 0.48644(11) 0.63292(7) 0.47179(11) 0.0242(3) Uani 1 1 d .
N6 N 0.32644(11) 0.64713(7) 0.37465(12) 0.0255(3) Uani 1 1 d .
N7 N 0.44541(11) 0.69093(7) 0.50863(12) 0.0245(3) Uani 1 1 d .
H7 H 0.4564(15) 0.6956(10) 0.5792(19) 0.029 Uiso 1 1 d R
C1 C 0.76180(12) 0.67115(8) 0.74100(14) 0.0220(3) Uani 1 1 d .
C2 C 0.81099(13) 0.65557(9) 0.85001(14) 0.0259(4) Uani 1 1 d .
H2 H 0.8465 0.6870 0.9001 0.031 Uiso 1 1 calc R
C3 C 0.80608(14) 0.59203(9) 0.88266(15) 0.0291(4) Uani 1 1 d .
H3 H 0.8389 0.5798 0.9569 0.035 Uiso 1 1 calc R
C4 C 0.75448(14) 0.54557(9) 0.80989(15) 0.0296(4) Uani 1 1 d .
H4 H 0.7532 0.5024 0.8350 0.035 Uiso 1 1 calc R
C5 C 0.70484(14) 0.56163(9) 0.70108(15) 0.0275(4) Uani 1 1 d .
H5 H 0.6692 0.5301 0.6515 0.033 Uiso 1 1 calc R
C6 C 0.70865(12) 0.62515(8) 0.66651(14) 0.0231(4) Uani 1 1 d .
C7 C 0.66383(12) 0.65821(8) 0.56391(14) 0.0223(3) Uani 1 1 d .
C8 C 0.59607(12) 0.63512(8) 0.45776(14) 0.0234(4) Uani 1 1 d .
H8 H 0.6180 0.5905 0.4426 0.028 Uiso 1 1 calc R
C9 C 0.61530(14) 0.67853(8) 0.36024(14) 0.0248(4) Uani 1 1 d .
H9A H 0.6845 0.6689 0.3430 0.030 Uiso 1 1 calc R
H9B H 0.5626 0.6693 0.2916 0.030 Uiso 1 1 calc R
C10 C 0.53331(13) 0.78750(8) 0.34384(13) 0.0233(4) Uani 1 1 d .
C11 C 0.60450(13) 0.82337(8) 0.52207(14) 0.0233(4) Uani 1 1 d .
C12 C 0.69117(12) 0.72034(8) 0.57765(13) 0.0220(3) Uani 1 1 d .
C13 C 0.41549(13) 0.61075(8) 0.37897(14) 0.0244(4) Uani 1 1 d .
C14 C 0.34229(13) 0.69563(9) 0.45570(14) 0.0251(4) Uani 1 1 d .
C15 C 0.23677(13) 0.64079(9) 0.28575(14) 0.0264(4) Uani 1 1 d .
C16 C 0.15800(14) 0.59937(10) 0.29805(17) 0.0346(4) Uani 1 1 d .
H16 H 0.1609 0.5760 0.3663 0.041 Uiso 1 1 calc R
C17 C 0.07426(15) 0.59235(11) 0.20919(19) 0.0419(5) Uani 1 1 d .
H17 H 0.0189 0.5643 0.2167 0.050 Uiso 1 1 calc R
C18 C 0.07117(15) 0.62612(11) 0.10967(17) 0.0382(5) Uani 1 1 d .
H18 H 0.0144 0.6205 0.0484 0.046 Uiso 1 1 calc R
C19 C 0.14985(15) 0.66783(11) 0.09899(16) 0.0363(5) Uani 1 1 d .
H19 H 0.1467 0.6914 0.0309 0.044 Uiso 1 1 calc R
C20 C 0.23353(14) 0.67555(10) 0.18706(15) 0.0315(4) Uani 1 1 d .
H20 H 0.2881 0.7043 0.1800 0.038 Uiso 1 1 calc R
C21 C 0.46439(13) 0.89019(8) 0.41088(14) 0.0245(4) Uani 1 1 d .
C22 C 0.37956(14) 0.88680(9) 0.46378(15) 0.0300(4) Uani 1 1 d .
H22 H 0.3670 0.8493 0.5041 0.036 Uiso 1 1 calc R
C23 C 0.31362(15) 0.93880(10) 0.45687(16) 0.0342(4) Uani 1 1 d .
H23 H 0.2548 0.9369 0.4921 0.041 Uiso 1 1 calc R
C24 C 0.33233(15) 0.99375(9) 0.39910(16) 0.0338(4) Uani 1 1 d .
H24 H 0.2871 1.0296 0.3958 0.041 Uiso 1 1 calc R
C25 C 0.41709(15) 0.99618(9) 0.34632(16) 0.0346(4) Uani 1 1 d .
H25 H 0.4298 1.0337 0.3061 0.042 Uiso 1 1 calc R
C26 C 0.48324(14) 0.94435(9) 0.35184(15) 0.0302(4) Uani 1 1 d .
H26 H 0.5413 0.9459 0.3153 0.036 Uiso 1 1 calc R
C27 C 0.96011(13) 0.73286(9) 0.69364(14) 0.0252(4) Uani 1 1 d .
C28 C 1.04207(14) 0.72412(9) 0.78362(15) 0.0293(4) Uani 1 1 d .
H28 H 1.0416 0.7440 0.8545 0.035 Uiso 1 1 calc R
C29 C 1.12453(14) 0.68596(10) 0.76856(15) 0.0333(4) Uani 1 1 d .
H29 H 1.1812 0.6801 0.8297 0.040 Uiso 1 1 calc R
C30 C 1.12617(15) 0.65598(10) 0.66543(16) 0.0329(4) Uani 1 1 d .
C31 C 1.04264(15) 0.66586(10) 0.57666(16) 0.0355(4) Uani 1 1 d .
H31 H 1.0426 0.6458 0.5058 0.043 Uiso 1 1 calc R
C32 C 0.95990(14) 0.70411(9) 0.58952(15) 0.0305(4) Uani 1 1 d .
H32 H 0.9036 0.7107 0.5281 0.037 Uiso 1 1 calc R
C33 C 1.21717(17) 0.61467(12) 0.65172(19) 0.0475(6) Uani 1 1 d .
H33A H 1.2128 0.5734 0.6894 0.071 Uiso 1 1 calc GR
H33B H 1.2819 0.6363 0.6858 0.071 Uiso 1 1 calc GR
H33C H 1.2160 0.6075 0.5710 0.071 Uiso 1 1 calc GR

loop_
_atom_site_aniso_label
_atom_site_aniso_U_11
_atom_site_aniso_U_22
_atom_site_aniso_U_33
_atom_site_aniso_U_23
_atom_site_aniso_U_13
_atom_site_aniso_U_12
S1 0.0220(2) 0.0246(2) 0.0197(2) -0.00007(15) -0.00019(15) -0.00294(16)
O1 0.0323(7) 0.0349(7) 0.0199(6) -0.0002(5) -0.0033(5) 0.0000(5)
O2 0.0363(7) 0.0272(7) 0.0208(6) -0.0016(5) 0.0000(5) 0.0017(5)
O3 0.0288(7) 0.0308(7) 0.0365(7) -0.0124(6) 0.0015(5) -0.0028(5)
O4 0.0300(7) 0.0381(8) 0.0304(7) -0.0062(6) 0.0048(5) 0.0047(6)
O5 0.0271(6) 0.0280(7) 0.0268(6) 0.0043(5) -0.0005(5) -0.0045(5)
O6 0.0284(6) 0.0312(7) 0.0233(6) -0.0042(5) 0.0002(5) -0.0032(5)
N1 0.0229(7) 0.0246(8) 0.0185(7) 0.0006(6) 0.0007(5) -0.0003(6)
N2 0.0246(7) 0.0263(8) 0.0161(7) -0.0019(6) -0.0003(5) -0.0028(6)
N3 0.0261(7) 0.0254(8) 0.0198(7) 0.0006(6) -0.0003(6) 0.0015(6)
N4 0.0246(7) 0.0239(7) 0.0160(6) -0.0005(5) -0.0011(5) -0.0007(6)
N5 0.0223(7) 0.0248(8) 0.0245(7) -0.0023(6) 0.0022(6) -0.0010(6)
N6 0.0228(7) 0.0300(8) 0.0219(7) -0.0031(6) 0.0001(6) -0.0014(6)
N7 0.0259(8) 0.0280(8) 0.0193(7) -0.0042(6) 0.0037(6) -0.0005(6)
C1 0.0201(8) 0.0229(9) 0.0229(8) 0.0023(7) 0.0040(6) -0.0001(7)
C2 0.0241(9) 0.0316(10) 0.0213(8) 0.0013(7) 0.0023(7) -0.0008(7)
C3 0.0291(9) 0.0331(10) 0.0239(9) 0.0060(7) 0.0025(7) 0.0028(8)
C4 0.0317(9) 0.0256(9) 0.0316(9) 0.0067(7) 0.0067(8) 0.0011(8)
C5 0.0283(9) 0.0266(9) 0.0274(9) -0.0011(7) 0.0049(7) -0.0017(7)
C6 0.0194(8) 0.0265(9) 0.0228(8) 0.0006(7) 0.0030(7) 0.0000(7)
C7 0.0187(8) 0.0261(9) 0.0215(8) -0.0010(7) 0.0019(6) -0.0006(7)
C8 0.0216(8) 0.0244(9) 0.0233(8) -0.0016(7) 0.0015(7) -0.0001(7)
C9 0.0263(9) 0.0261(9) 0.0215(8) -0.0026(7) 0.0035(7) -0.0016(7)
C10 0.0231(8) 0.0271(9) 0.0192(8) 0.0025(7) 0.0028(7) -0.0028(7)
C11 0.0241(9) 0.0241(9) 0.0205(8) 0.0025(7) 0.0015(7) -0.0014(7)
C12 0.0190(8) 0.0263(9) 0.0198(8) 0.0011(7) 0.0015(6) -0.0004(7)
C13 0.0238(9) 0.0241(9) 0.0246(8) 0.0001(7) 0.0029(7) -0.0051(7)
C14 0.0262(9) 0.0291(9) 0.0200(8) 0.0007(7) 0.0042(7) -0.0024(8)
C15 0.0217(8) 0.0326(10) 0.0237(8) -0.0054(7) 0.0008(7) 0.0013(7)
C16 0.0298(10) 0.0362(11) 0.0369(10) 0.0008(8) 0.0045(8) -0.0040(8)
C17 0.0247(10) 0.0450(13) 0.0533(13) -0.0057(10) 0.0002(9) -0.0077(9)
C18 0.0247(10) 0.0512(13) 0.0347(10) -0.0122(9) -0.0040(8) 0.0068(9)
C19 0.0324(10) 0.0506(13) 0.0242(9) -0.0014(8) 0.0013(8) 0.0079(9)
C20 0.0257(9) 0.0414(11) 0.0273(9) -0.0036(8) 0.0052(7) -0.0010(8)
C21 0.0245(9) 0.0260(9) 0.0207(8) -0.0013(7) -0.0015(7) 0.0005(7)
C22 0.0342(10) 0.0283(10) 0.0280(9) 0.0012(7) 0.0073(8) -0.0046(8)
C23 0.0330(10) 0.0342(11) 0.0377(10) -0.0055(8) 0.0121(8) -0.0004(8)
C24 0.0331(10) 0.0281(10) 0.0388(10) -0.0044(8) 0.0031(8) 0.0039(8)
C25 0.0377(11) 0.0276(10) 0.0371(10) 0.0063(8) 0.0033(8) -0.0003(8)
C26 0.0272(9) 0.0331(10) 0.0304(9) 0.0054(8) 0.0059(7) -0.0011(8)
C27 0.0242(9) 0.0277(9) 0.0230(8) 0.0025(7) 0.0029(7) -0.0028(7)
C28 0.0274(9) 0.0366(10) 0.0221(9) 0.0004(7) 0.0004(7) -0.0008(8)
C29 0.0270(9) 0.0439(12) 0.0266(9) 0.0048(8) -0.0014(7) 0.0039(8)
C30 0.0327(10) 0.0366(11) 0.0299(9) 0.0061(8) 0.0068(8) 0.0041(8)
C31 0.0391(11) 0.0421(12) 0.0249(9) -0.0019(8) 0.0055(8) 0.0050(9)
C32 0.0291(9) 0.0384(11) 0.0218(9) 0.0009(7) -0.0004(7) 0.0019(8)
C33 0.0449(12) 0.0588(15) 0.0395(11) 0.0073(10) 0.0104(10) 0.0183(11)

loop_
_atom_type_symbol
_atom_type_description
_atom_type_scat_dispersion_real
_atom_type_scat_dispersion_imag
_atom_type_scat_source
C C 0.0181 0.0091 'International Tables Vol C Tables 4.2.6.8 and 6.1.1.4'
H H 0.0000 0.0000 'International Tables Vol C Tables 4.2.6.8 and 6.1.1.4'
N N 0.0311 0.0180 'International Tables Vol C Tables 4.2.6.8 and 6.1.1.4'
O O 0.0492 0.0322 'International Tables Vol C Tables 4.2.6.8 and 6.1.1.4'
S S 0.3331 0.5567 'International Tables Vol C Tables 4.2.6.8 and 6.1.1.4'

loop_
_geom_angle_atom_site_label_1
_geom_angle_atom_site_label_2
_geom_angle_atom_site_label_3
_geom_angle
O5 S1 O6 120.49(8)
O5 S1 N1 106.24(7)
O5 S1 C27 110.43(8)
O6 S1 N1 105.72(7)
O6 S1 C27 109.09(8)
N1 S1 C27 103.37(8)
C1 N1 S1 118.60(11)
C12 N1 S1 123.77(11)
C12 N1 C1 105.08(13)
N4 N2 C9 120.39(13)
C10 N2 N4 109.16(13)
C10 N2 C9 125.64(14)
C10 N3 C21 125.13(14)
C11 N3 C10 111.37(14)
C11 N3 C21 122.57(14)
C11 N4 N2 107.47(12)
C12 N4 N2 114.57(13)
C12 N4 C11 122.90(13)
N7 N5 C8 116.18(13)
C13 N5 N7 107.26(13)
C13 N5 C8 115.79(13)
C13 N6 C14 111.02(14)
C13 N6 C15 122.84(14)
C14 N6 C15 125.44(15)
N5 N7 H7 114.2(14)
C14 N7 N5 108.07(13)
C14 N7 H7 114.9(14)
C2 C1 N1 129.42(15)
C2 C1 C6 121.99(16)
C6 C1 N1 108.58(14)
C1 C2 H2 121.5
C1 C2 C3 116.98(16)
C3 C2 H2 121.5
C2 C3 H3 119.0
C2 C3 C4 121.97(16)
C4 C3 H3 119.0
C3 C4 H4 119.6
C5 C4 C3 120.70(17)
C5 C4 H4 119.6
C4 C5 H5 120.8
C4 C5 C6 118.33(17)
C6 C5 H5 120.8
C1 C6 C7 107.06(15)
C5 C6 C1 120.03(15)
C5 C6 C7 132.87(16)
C6 C7 C8 131.37(16)
C12 C7 C6 107.43(15)
C12 C7 C8 121.17(15)
N5 C8 C7 110.24(13)
N5 C8 H8 108.2
N5 C8 C9 114.14(14)
C7 C8 H8 108.2
C7 C8 C9 107.82(14)
C9 C8 H8 108.2
N2 C9 C8 111.41(13)
N2 C9 H9A 109.3
N2 C9 H9B 109.3
C8 C9 H9A 109.3
C8 C9 H9B 109.3
H9A C9 H9B 108.0
O1 C10 N2 126.68(16)
O1 C10 N3 127.17(16)
N2 C10 N3 106.14(13)
O2 C11 N3 128.38(16)
O2 C11 N4 126.70(15)
N3 C11 N4 104.92(13)
N4 C12 N1 123.27(15)
C7 C12 N1 111.83(14)
C7 C12 N4 124.82(15)
O3 C13 N5 126.16(16)
O3 C13 N6 127.62(16)
N6 C13 N5 106.21(14)
O4 C14 N6 127.30(16)
O4 C14 N7 126.84(16)
N7 C14 N6 105.86(15)
C16 C15 N6 120.17(16)
C16 C15 C20 121.29(17)
C20 C15 N6 118.50(16)
C15 C16 H16 120.5
C15 C16 C17 118.95(19)
C17 C16 H16 120.5
C16 C17 H17 119.9
C18 C17 C16 120.13(19)
C18 C17 H17 119.9
C17 C18 H18 119.9
C19 C18 C17 120.29(18)
C19 C18 H18 119.9
C18 C19 H19 119.9
C18 C19 C20 120.19(19)
C20 C19 H19 119.9
C15 C20 H20 120.4
C19 C20 C15 119.13(18)
C19 C20 H20 120.4
C22 C21 N3 119.02(16)
C26 C21 N3 119.84(15)
C26 C21 C22 121.10(17)
C21 C22 H22 120.6
C23 C22 C21 118.81(17)
C23 C22 H22 120.6
C22 C23 H23 119.7
C22 C23 C24 120.69(17)
C24 C23 H23 119.7
C23 C24 H24 120.1
C25 C24 C23 119.72(18)
C25 C24 H24 120.1
C24 C25 H25 119.9
C26 C25 C24 120.20(18)
C26 C25 H25 119.9
C21 C26 H26 120.3
C25 C26 C21 119.47(17)
C25 C26 H26 120.3
C28 C27 S1 120.22(14)
C28 C27 C32 121.11(17)
C32 C27 S1 118.66(13)
C27 C28 H28 120.5
C29 C28 C27 118.92(17)
C29 C28 H28 120.5
C28 C29 H29 119.3
C28 C29 C30 121.34(17)
C30 C29 H29 119.3
C29 C30 C33 120.06(18)
C31 C30 C29 118.28(17)
C31 C30 C33 121.66(18)
C30 C31 H31 119.3
C32 C31 C30 121.38(17)
C32 C31 H31 119.3
C27 C32 H32 120.5
C31 C32 C27 118.98(17)
C31 C32 H32 120.5
C30 C33 H33A 109.5
C30 C33 H33B 109.5
C30 C33 H33C 109.5
H33A C33 H33B 109.5
H33A C33 H33C 109.5
H33B C33 H33C 109.5

loop_
_geom_bond_atom_site_label_1
_geom_bond_atom_site_label_2
_geom_bond_distance
S1 O5 1.4209(12)
S1 O6 1.4268(12)
S1 N1 1.6979(14)
S1 C27 1.7548(18)
O1 C10 1.220(2)
O2 C11 1.201(2)
O3 C13 1.208(2)
O4 C14 1.206(2)
N1 C1 1.431(2)
N1 C12 1.410(2)
N2 N4 1.4263(19)
N2 C9 1.456(2)
N2 C10 1.359(2)
N3 C10 1.391(2)
N3 C11 1.389(2)
N3 C21 1.444(2)
N4 C11 1.403(2)
N4 C12 1.400(2)
N5 N7 1.428(2)
N5 C8 1.481(2)
N5 C13 1.390(2)
N6 C13 1.386(2)
N6 C14 1.393(2)
N6 C15 1.438(2)
N7 H7 0.84(2)
N7 C14 1.385(2)
C1 C2 1.386(2)
C1 C6 1.404(2)
C2 H2 0.9500
C2 C3 1.387(3)
C3 H3 0.9500
C3 C4 1.392(3)
C4 H4 0.9500
C4 C5 1.388(3)
C5 H5 0.9500
C5 C6 1.392(3)
C6 C7 1.439(2)
C7 C8 1.491(2)
C7 C12 1.346(2)
C8 H8 1.0000
C8 C9 1.541(2)
C9 H9A 0.9900
C9 H9B 0.9900
C15 C16 1.376(3)
C15 C20 1.385(3)
C16 H16 0.9500
C16 C17 1.388(3)
C17 H17 0.9500
C17 C18 1.384(3)
C18 H18 0.9500
C18 C19 1.374(3)
C19 H19 0.9500
C19 C20 1.383(3)
C20 H20 0.9500
C21 C22 1.386(3)
C21 C26 1.381(3)
C22 H22 0.9500
C22 C23 1.379(3)
C23 H23 0.9500
C23 C24 1.386(3)
C24 H24 0.9500
C24 C25 1.383(3)
C25 H25 0.9500
C25 C26 1.380(3)
C26 H26 0.9500
C27 C28 1.385(2)
C27 C32 1.389(2)
C28 H28 0.9500
C28 C29 1.383(3)
C29 H29 0.9500
C29 C30 1.394(3)
C30 C31 1.393(3)
C30 C33 1.507(3)
C31 H31 0.9500
C31 C32 1.379(3)
C32 H32 0.9500
C33 H33A 0.9800
C33 H33B 0.9800
C33 H33C 0.9800

loop_
_geom_torsion_atom_site_label_1
_geom_torsion_atom_site_label_2
_geom_torsion_atom_site_label_3
_geom_torsion_atom_site_label_4
_geom_torsion
S1 N1 C1 C2 39.0(2)
S1 N1 C1 C6 -142.48(12)
S1 N1 C12 N4 -42.5(2)
S1 N1 C12 C7 140.63(13)
S1 C27 C28 C29 -178.34(15)
S1 C27 C32 C31 178.84(15)
O5 S1 N1 C1 162.84(12)
O5 S1 N1 C12 26.69(15)
O5 S1 C27 C28 127.75(15)
O5 S1 C27 C32 -50.54(16)
O6 S1 N1 C1 -68.04(13)
O6 S1 N1 C12 155.81(13)
O6 S1 C27 C28 -6.82(17)
O6 S1 C27 C32 174.89(14)
N1 S1 C27 C28 -118.97(15)
N1 S1 C27 C32 62.74(16)
N1 C1 C2 C3 178.76(16)
N1 C1 C6 C5 -179.13(14)
N1 C1 C6 C7 -1.14(18)
N2 N4 C11 O2 172.01(16)
N2 N4 C11 N3 -8.45(17)
N2 N4 C12 N1 171.67(13)
N2 N4 C12 C7 -11.9(2)
N3 C21 C22 C23 177.42(16)
N3 C21 C26 C25 -176.93(16)
N4 N2 C9 C8 43.55(19)
N4 N2 C10 O1 -178.97(16)
N4 N2 C10 N3 2.10(17)
N5 N7 C14 O4 170.66(17)
N5 N7 C14 N6 -9.46(17)
N5 C8 C9 N2 73.84(18)
N6 C15 C16 C17 -177.53(17)
N6 C15 C20 C19 177.24(17)
N7 N5 C8 C7 54.12(18)
N7 N5 C8 C9 -67.40(18)
N7 N5 C13 O3 167.98(16)
N7 N5 C13 N6 -11.18(17)
C1 N1 C12 N4 176.54(14)
C1 N1 C12 C7 -0.32(18)
C1 C2 C3 C4 0.1(3)
C1 C6 C7 C8 -177.21(16)
C1 C6 C7 C12 0.94(18)
C2 C1 C6 C5 -0.4(2)
C2 C1 C6 C7 177.55(15)
C2 C3 C4 C5 -0.5(3)
C3 C4 C5 C6 0.5(3)
C4 C5 C6 C1 0.0(2)
C4 C5 C6 C7 -177.36(17)
C5 C6 C7 C8 0.4(3)
C5 C6 C7 C12 178.57(18)
C6 C1 C2 C3 0.4(2)
C6 C7 C8 N5 82.3(2)
C6 C7 C8 C9 -152.50(17)
C6 C7 C12 N1 -0.38(19)
C6 C7 C12 N4 -177.18(15)
C7 C8 C9 N2 -49.01(18)
C8 N5 N7 C14 144.40(14)
C8 N5 C13 O3 36.4(2)
C8 N5 C13 N6 -142.72(14)
C8 C7 C12 N1 178.00(14)
C8 C7 C12 N4 1.2(3)
C9 N2 N4 C11 -152.66(14)
C9 N2 N4 C12 -12.3(2)
C9 N2 C10 O1 -23.8(3)
C9 N2 C10 N3 157.32(14)
C10 N2 N4 C11 4.08(17)
C10 N2 N4 C12 144.42(14)
C10 N2 C9 C8 -109.13(17)
C10 N3 C11 O2 -170.30(17)
C10 N3 C11 N4 10.17(18)
C10 N3 C21 C22 95.9(2)
C10 N3 C21 C26 -86.5(2)
C11 N3 C10 O1 173.30(16)
C11 N3 C10 N2 -7.78(18)
C11 N3 C21 C22 -72.0(2)
C11 N3 C21 C26 105.58(19)
C11 N4 C12 N1 -54.8(2)
C11 N4 C12 C7 121.65(19)
C12 N1 C1 C2 -177.65(17)
C12 N1 C1 C6 0.91(17)
C12 N4 C11 O2 35.7(3)
C12 N4 C11 N3 -144.72(15)
C12 C7 C8 N5 -95.63(18)
C12 C7 C8 C9 29.6(2)
C13 N5 N7 C14 13.08(17)
C13 N5 C8 C7 -178.68(14)
C13 N5 C8 C9 59.80(19)
C13 N6 C14 O4 -177.59(17)
C13 N6 C14 N7 2.53(18)
C13 N6 C15 C16 92.0(2)
C13 N6 C15 C20 -85.9(2)
C14 N6 C13 O3 -173.61(17)
C14 N6 C13 N5 5.55(18)
C14 N6 C15 C16 -98.4(2)
C14 N6 C15 C20 83.6(2)
C15 N6 C13 O3 -2.7(3)
C15 N6 C13 N5 176.42(15)
C15 N6 C14 O4 11.8(3)
C15 N6 C14 N7 -168.06(15)
C15 C16 C17 C18 0.7(3)
C16 C15 C20 C19 -0.7(3)
C16 C17 C18 C19 -1.4(3)
C17 C18 C19 C20 1.0(3)
C18 C19 C20 C15 0.0(3)
C20 C15 C16 C17 0.3(3)
C21 N3 C10 O1 4.2(3)
C21 N3 C10 N2 -176.90(15)
C21 N3 C11 O2 -0.9(3)
C21 N3 C11 N4 179.61(14)
C21 C22 C23 C24 -0.7(3)
C22 C21 C26 C25 0.6(3)
C22 C23 C24 C25 1.0(3)
C23 C24 C25 C26 -0.5(3)
C24 C25 C26 C21 -0.3(3)
C26 C21 C22 C23 -0.2(3)
C27 S1 N1 C1 46.55(13)
C27 S1 N1 C12 -89.60(14)
C27 C28 C29 C30 -0.5(3)
C28 C27 C32 C31 0.6(3)
C28 C29 C30 C31 0.6(3)
C28 C29 C30 C33 -179.98(19)
C29 C30 C31 C32 -0.1(3)
C30 C31 C32 C27 -0.4(3)
C32 C27 C28 C29 -0.1(3)
C33 C30 C31 C32 -179.5(2)
